data_7062202
loop_
_publ_author_name
'Hulushe, Siya T.'
'Malan, Frederick P.'
'Hosten, Eric C.'
'Lobb, Kevin A.'
'Khanye, Setshaba D.'
'Watkins, Gareth M.'

_publ_section_title
;
 Photo-and thermoresponsive N-salicylideneaniline derivatives: solid-state
 studies and structural aspects
;
_journal_issue 43
_journal_name_full 'New Journal of Chemistry'
_journal_page_first 20940
_journal_page_last 20950
_journal_paper_doi 10.1039/D1NJ03056F
_journal_volume 46
_journal_year 2022
_chemical_absolute_configuration unk
_chemical_compound_source Synthesized
_chemical_formula_moiety 'C14 H9 F3 N2 O3'
_chemical_formula_sum 'C14 H9 F3 N2 O3'
_chemical_formula_weight 310.23
_chemical_melting_point 441
_chemical_name_common Unk
_chemical_name_systematic 2-((E)-(3-(trifluoromethyl)phenylimino)methyl)-4-nitrophenol
_chemical_properties_physical thermochromic
_space_group_crystal_system monoclinic
_space_group_IT_number 12
_space_group_name_Hall '-C 2y'
_space_group_name_H-M_alt 'C 1 2/m 1'
_audit_creation_date 2021-02-28
_audit_creation_method
;
Olex2 1.2
(compiled 2016.02.19 svn.r3266 for OlexSys, GUI svn.r5155)
;
_audit_update_record
;
2021-03-25 deposited with the CCDC.	2022-10-24 downloaded from the CCDC.
;
_cell_angle_alpha 90
_cell_angle_beta 107.308(6)
_cell_angle_gamma 90
_cell_formula_units_Z 4
_cell_length_a 14.331(3)
_cell_length_b 6.5948(14)
_cell_length_c 14.147(3)
_cell_measurement_reflns_used 46865
_cell_measurement_temperature 150(2)
_cell_measurement_theta_max 52.9
_cell_measurement_theta_min 5.82
_cell_volume 1276.5(5)
_computing_molecular_graphics 'Olex2 (Dolomanov et al., 2009)'
_computing_publication_material 'Olex2 (Dolomanov et al., 2009)'
_computing_structure_refinement 'olex2.refine (Bourhis et al., 2015)'
_computing_structure_solution 'SHELXT 2014/5 (Sheldrick, 2014)'
_diffrn_ambient_temperature 150.0
_diffrn_measured_fraction_theta_full 0.9812
_diffrn_measured_fraction_theta_max 0.9812
_diffrn_measurement_device_type 'Rigaku Oxford'
_diffrn_radiation_monochromator mirror
_diffrn_radiation_probe x-ray
_diffrn_radiation_type 'Mo K\a'
_diffrn_radiation_wavelength 0.71073
_diffrn_reflns_av_R_equivalents 0.0423
_diffrn_reflns_av_unetI/netI 0.0098
_diffrn_reflns_limit_h_max 17
_diffrn_reflns_limit_h_min -17
_diffrn_reflns_limit_k_max 8
_diffrn_reflns_limit_k_min -8
_diffrn_reflns_limit_l_max 17
_diffrn_reflns_limit_l_min -17
_diffrn_reflns_number 46865
_diffrn_reflns_theta_full 26.4500
_diffrn_reflns_theta_max 26.45
_diffrn_reflns_theta_min 2.91
_diffrn_source 'Rotating-anode X-ray tube'
_diffrn_source_type 'Rigaku (Mo) X-ray Source'
_exptl_absorpt_coefficient_mu 0.143
_exptl_crystal_colour orange
_exptl_crystal_colour_primary orange
_exptl_crystal_density_diffrn 1.6141
_exptl_crystal_description plate
_exptl_crystal_F_000 632.4954
_exptl_crystal_recrystallization_method Methanol
_exptl_crystal_size_max 0.731
_exptl_crystal_size_mid 0.254
_exptl_crystal_size_min 0.166
_refine_diff_density_max 0.2459
_refine_diff_density_min -0.2376
_refine_diff_density_rms 0.0462
_refine_ls_d_res_high 0.7978
_refine_ls_d_res_low 6.9999
_refine_ls_goodness_of_fit_ref 1.1675
_refine_ls_hydrogen_treatment mixed
_refine_ls_matrix_type full
_refine_ls_number_constraints 16
_refine_ls_number_parameters 132
_refine_ls_number_reflns 1412
_refine_ls_number_restraints 0
_refine_ls_restrained_S_all 1.1675
_refine_ls_R_factor_all 0.0438
_refine_ls_R_factor_gt 0.0335
_refine_ls_shift/su_max 0.0000
_refine_ls_shift/su_mean 0.0000
_refine_ls_structure_factor_coef Fsqd
_refine_ls_weighting_details 'w=1/[\s^2^(Fo^2^)+(0.0490P)^2^+0.8300P] where P=(Fo^2^+2Fc^2^)/3'
_refine_ls_weighting_scheme calc
_refine_ls_wR_factor_gt 0.0870
_refine_ls_wR_factor_ref 0.1062
_reflns_Friedel_coverage 0.0
_reflns_limit_h_max 16
_reflns_limit_h_min -17
_reflns_limit_k_max 8
_reflns_limit_k_min 0
_reflns_limit_l_max 17
_reflns_limit_l_min 0
_reflns_number_gt 1184
_reflns_number_total 1412
_reflns_threshold_expression I>=2u(I)
_cod_data_source_file d1nj03056f2.cif
_cod_data_source_block mo_SH01_0m_a
_cod_original_cell_volume 1276.5(4)
_cod_original_sg_symbol_H-M 'C 2/m'
_cod_database_code 7062202

loop_
_space_group_symop_id
_space_group_symop_operation_xyz
1 x,y,z
2 -x,y,-z
3 -x,-y,-z
4 x,-y,z
5 x+1/2,y+1/2,z
6 -x+1/2,y+1/2,-z
7 -x+1/2,-y+1/2,-z
8 x+1/2,-y+1/2,z

loop_
_atom_site_label
_atom_site_type_symbol
_atom_site_fract_x
_atom_site_fract_y
_atom_site_fract_z
_atom_site_U_iso_or_equiv
_atom_site_adp_type
_atom_site_occupancy
_atom_site_site_symmetry_order
_atom_site_refinement_flags_posn
_atom_site_refinement_flags_adp
_atom_site_refinement_flags_occupancy
F1 F 0.12026(10) 0.5 1.01930(9) 0.0491(4) Uani 1.000000 2 S T P
H1 H 0.114(2) 0.5 0.528(2) 0.067(9) Uiso 1.000000 2 S T P
O1 O 0.08694(10) 0.5 0.46157(11) 0.0392(4) Uani 1.000000 2 S T P
N1 N 0.21829(11) 0.5 0.63530(11) 0.0242(3) Uani 1.000000 2 S T P
C23 C 0.18149(14) 0.5 0.88149(13) 0.0256(4) Uani 1.000000 2 S T P
C24 C 0.27539(15) 0.5 0.94523(13) 0.0309(4) Uani 1.000000 2 S T P
H24 H 0.28652(15) 0.5 1.01487(13) 0.0371(5) Uiso 1.000000 2 RS T P
F2 F 0.03731(7) 0.33832(15) 0.89013(7) 0.0447(3) Uani 1.000000 1 . . .
N2 N 0.39073(13) 0.5 0.29218(12) 0.0312(4) Uani 1.000000 2 S T P
O2 O 0.36999(12) 0.5 0.20203(10) 0.0396(4) Uani 1.000000 2 S T P
C25 C 0.35368(15) 0.5 0.90579(14) 0.0353(5) Uani 1.000000 2 S T P
H25 H 0.41864(15) 0.5 0.94907(14) 0.0424(6) Uiso 1.000000 2 RS T P
O3 O 0.47426(12) 0.5 0.34563(12) 0.0699(7) Uani 1.000000 2 S T P
C26 C 0.33805(14) 0.5 0.80452(14) 0.0296(4) Uani 1.000000 2 S T P
H26 H 0.39207(14) 0.5 0.77861(14) 0.0356(5) Uiso 1.000000 2 RS T P
C21 C 0.24294(13) 0.5 0.74045(13) 0.0235(4) Uani 1.000000 2 S T P
C22 C 0.16460(13) 0.5 0.77931(13) 0.0242(4) Uani 1.000000 2 S T P
H22 H 0.09956(13) 0.5 0.73623(13) 0.0290(5) Uiso 1.000000 2 RS T P
C1 C 0.28496(13) 0.5 0.59171(13) 0.0244(4) Uani 1.000000 2 S T P
H1a H 0.35174(13) 0.5 0.63023(13) 0.0293(5) Uiso 1.000000 2 RS T P
C16 C 0.33502(14) 0.5 0.43989(13) 0.0249(4) Uani 1.000000 2 S T P
H16 H 0.40141(14) 0.5 0.47954(13) 0.0298(5) Uiso 1.000000 2 RS T P
C11 C 0.26002(14) 0.5 0.48414(13) 0.0240(4) Uani 1.000000 2 S T P
C15 C 0.31179(14) 0.5 0.33793(13) 0.0250(4) Uani 1.000000 2 S T P
C14 C 0.21602(15) 0.5 0.27733(14) 0.0302(4) Uani 1.000000 2 S T P
H14 H 0.20195(15) 0.5 0.20733(14) 0.0362(5) Uiso 1.000000 2 RS T P
C13 C 0.14143(15) 0.5 0.32049(14) 0.0343(5) Uani 1.000000 2 S T P
H13 H 0.07540(15) 0.5 0.27981(14) 0.0411(6) Uiso 1.000000 2 RS T P
C12 C 0.16206(14) 0.5 0.42347(14) 0.0282(4) Uani 1.000000 2 S T P
C27 C 0.09496(14) 0.5 0.92068(13) 0.0294(4) Uani 1.000000 2 S T P

loop_
_atom_site_aniso_label
_atom_site_aniso_U_11
_atom_site_aniso_U_22
_atom_site_aniso_U_33
_atom_site_aniso_U_12
_atom_site_aniso_U_13
_atom_site_aniso_U_23
F1 0.0405(7) 0.0908(11) 0.0202(6) -0.000000 0.0155(5) 0.000000
O1 0.0217(7) 0.0721(11) 0.0246(7) -0.000000 0.0082(6) 0.000000
N1 0.0248(8) 0.0303(8) 0.0180(7) -0.000000 0.0074(6) 0.000000
C23 0.0276(9) 0.0308(10) 0.0203(9) -0.000000 0.0100(7) 0.000000
C24 0.0320(10) 0.0429(11) 0.0172(8) -0.000000 0.0063(7) 0.000000
F2 0.0403(5) 0.0535(6) 0.0485(5) -0.0123(4) 0.0260(4) -0.0069(4)
N2 0.0333(9) 0.0406(10) 0.0235(8) -0.000000 0.0144(7) 0.000000
O2 0.0484(9) 0.0533(9) 0.0223(7) -0.000000 0.0186(6) 0.000000
C25 0.0240(9) 0.0567(13) 0.0225(9) -0.000000 0.0027(7) 0.000000
O3 0.0265(8) 0.155(2) 0.0310(8) -0.000000 0.0122(7) 0.000000
C26 0.0228(9) 0.0447(12) 0.0219(9) -0.000000 0.0074(7) 0.000000
C21 0.0262(9) 0.0265(9) 0.0184(8) -0.000000 0.0075(7) 0.000000
C22 0.0209(8) 0.0312(9) 0.0195(8) -0.000000 0.0047(7) 0.000000
C1 0.0228(9) 0.0308(9) 0.0198(9) -0.000000 0.0065(7) 0.000000
C16 0.0240(9) 0.0305(9) 0.0206(8) -0.000000 0.0074(7) 0.000000
C11 0.0264(9) 0.0265(9) 0.0193(9) -0.000000 0.0073(7) 0.000000
C15 0.0282(9) 0.0285(9) 0.0207(9) -0.000000 0.0108(7) 0.000000
C14 0.0358(10) 0.0368(11) 0.0185(8) -0.000000 0.0089(8) 0.000000
C13 0.0235(9) 0.0543(13) 0.0218(9) -0.000000 0.0017(7) 0.000000
C12 0.0248(9) 0.0381(11) 0.0232(9) -0.000000 0.0096(7) 0.000000
C27 0.0286(9) 0.0410(11) 0.0194(8) -0.000000 0.0084(7) 0.000000

loop_
_atom_type_symbol
_atom_type_scat_dispersion_real
_atom_type_scat_dispersion_imag
_atom_type_scat_Cromer_Mann_a1
_atom_type_scat_Cromer_Mann_a2
_atom_type_scat_Cromer_Mann_a3
_atom_type_scat_Cromer_Mann_a4
_atom_type_scat_Cromer_Mann_b1
_atom_type_scat_Cromer_Mann_b2
_atom_type_scat_Cromer_Mann_b3
_atom_type_scat_Cromer_Mann_b4
_atom_type_scat_Cromer_Mann_c
_atom_type_scat_source
_atom_type_scat_dispersion_source
H 0.00000 0.00000 0.49300 0.32291 0.14019 0.04081 10.51090 26.12570 3.14236 57.79970 0.0030380000826 'International Tables Volume C Table 6.1.1.4 (pp. 500-502)' 'Henke, Gullikson and Davis, At. Data and Nucl. Data Tables, 1993, 54, 2'
C 0.00347 0.00161 2.31000 1.02000 1.58860 0.86500 20.84390 10.20750 0.56870 51.65120 0.215599998832 'International Tables Volume C Table 6.1.1.4 (pp. 500-502)' 'Henke, Gullikson and Davis, At. Data and Nucl. Data Tables, 1993, 54, 2'
F 0.01794 0.01033 3.53920 2.64120 1.51700 1.02430 10.28250 4.29440 0.26150 26.14760 0.277599990368 'International Tables Volume C Table 6.1.1.4 (pp. 500-502)' 'Henke, Gullikson and Davis, At. Data and Nucl. Data Tables, 1993, 54, 2'
O 0.01158 0.00611 3.04850 2.28680 1.54630 0.86700 13.27710 5.70110 0.32390 32.90890 0.250800013542 'International Tables Volume C Table 6.1.1.4 (pp. 500-502)' 'Henke, Gullikson and Davis, At. Data and Nucl. Data Tables, 1993, 54, 2'
N 0.00653 0.00323 12.21260 3.13220 2.01250 1.16630 0.00570 9.89330 28.99750 0.58260 -11.5290002823 'International Tables Volume C Table 6.1.1.4 (pp. 500-502)' 'Henke, Gullikson and Davis, At. Data and Nucl. Data Tables, 1993, 54, 2'

loop_
_geom_angle_atom_site_label_1
_geom_angle_atom_site_label_2
_geom_angle_atom_site_label_3
_geom_angle
_geom_angle_site_symmetry_1
_geom_angle_site_symmetry_3
_geom_angle_publ_flag
C12 O1 H1 106(2) . . ?
C1 N1 C21 120.93(16) . . ?
C22 C23 C24 120.87(17) . . ?
C27 C23 C24 120.73(16) . . ?
C27 C23 C22 118.40(17) . . ?
H24 C24 C23 120.55(11) . . ?
C25 C24 C23 118.90(17) . . ?
C25 C24 H24 120.55(11) . . ?
O3 N2 O2 122.74(17) . . ?
C15 N2 O2 118.88(17) . . ?
C15 N2 O3 118.38(16) . . ?
H25 C25 C24 119.56(11) . . ?
C26 C25 C24 120.88(18) . . ?
C26 C25 H25 119.56(12) . . ?
H26 C26 C25 120.02(12) . . ?
C21 C26 C25 119.95(17) . . ?
C21 C26 H26 120.02(10) . . ?
C26 C21 N1 124.77(16) . . ?
C22 C21 N1 115.80(16) . . ?
C22 C21 C26 119.44(16) . . ?
C21 C22 C23 119.96(17) . . ?
H22 C22 C23 120.02(11) . . ?
H22 C22 C21 120.02(10) . . ?
H1a C1 N1 119.45(11) . . ?
C11 C1 N1 121.09(17) . . ?
C11 C1 H1a 119.45(10) . . ?
C11 C16 H16 120.32(10) . . ?
C15 C16 H16 120.32(11) . . ?
C15 C16 C11 119.36(17) . . ?
C16 C11 C1 119.12(17) . . ?
C12 C11 C1 121.75(17) . . ?
C12 C11 C16 119.13(16) . . ?
C16 C15 N2 119.02(17) . . ?
C14 C15 N2 118.76(16) . . ?
C14 C15 C16 122.22(17) . . ?
H14 C14 C15 120.60(11) . . ?
C13 C14 C15 118.79(17) . . ?
C13 C14 H14 120.60(11) . . ?
H13 C13 C14 119.68(11) . . ?
C12 C13 C14 120.65(18) . . ?
C12 C13 H13 119.68(11) . . ?
C11 C12 O1 121.90(17) . . ?
C13 C12 O1 118.25(17) . . ?
C13 C12 C11 119.85(17) . . ?
C23 C27 F1 112.90(16) . . ?
F2 C27 F1 106.70(11) . . ?
F2 C27 F1 106.70(11) 4_565 . ?
F2 C27 C23 112.26(10) . . ?
F2 C27 C23 112.26(10) 4_565 . ?
F2 C27 F2 105.52(16) . 4_565 ?

loop_
_geom_bond_atom_site_label_1
_geom_bond_atom_site_label_2
_geom_bond_distance
_geom_bond_site_symmetry_2
_geom_bond_publ_flag
F1 C27 1.333(2) . ?
H1 O1 0.91(3) . ?
O1 C12 1.340(2) . ?
N1 C21 1.423(2) . ?
N1 C1 1.282(2) . ?
C23 C24 1.379(3) . ?
C23 C22 1.393(2) . ?
C23 C27 1.502(3) . ?
C24 H24 0.9500 . ?
C24 C25 1.394(3) . ?
F2 C27 1.3393(15) 4_565 ?
N2 O2 1.220(2) . ?
N2 O3 1.211(2) . ?
N2 C15 1.461(2) . ?
C25 H25 0.9500 . ?
C25 C26 1.383(3) . ?
C26 H26 0.9500 . ?
C26 C21 1.394(3) . ?
C21 C22 1.389(2) . ?
C22 H22 0.9500 . ?
C1 H1a 0.9500 . ?
C1 C11 1.456(2) . ?
C16 H16 0.9500 . ?
C16 C11 1.396(3) . ?
C16 C15 1.380(2) . ?
C11 C12 1.411(3) . ?
C15 C14 1.385(3) . ?
C14 H14 0.9500 . ?
C14 C13 1.380(3) . ?
C13 H13 0.9500 . ?
C13 C12 1.398(3) . ?
